data_2312506
loop_
_publ_author_name
'Chinchan, Kunlanit'
'Jiajaroen, Suwadee'
'Theppitak, Chatphorn'
'Laksee, Sakchai'
'Sukwattanasinitt, Mongkol'
'Chainok, Kittipong'

_publ_section_title
;
 Synthesis, structure and photoluminescence properties of
 heterometallic-based coordination polymers of trimesic acid.
;
_journal_coeditor_code JX3081
_journal_issue 6
_journal_name_full 'Acta crystallographica. Section C, Structural chemistry'
_journal_paper_doi 10.1107/S2053229624003528
_journal_volume 80
_journal_year 2024
_chemical_formula_iupac '[Ca Zn (C6 H4 O6)2 (H2 O)8]'
_chemical_formula_moiety 'C18 H24 Ca O20 Zn'
_chemical_formula_sum 'C18 H24 Ca O20 Zn'
_chemical_formula_weight 665.82
_chemical_name_systematic
<i>catena</i>-Poly[[tetraaquazinc(II)]-\m-5-carboxybenzene-1,3-dicarboxylato-[tetraaquacalcium(II)]-\m-5-carboxybenzene-1,3-dicarboxylato]
_space_group_crystal_system monoclinic
_space_group_IT_number 15
_space_group_name_Hall '-C 2yc'
_space_group_name_H-M_alt 'C 1 2/c 1'
_atom_sites_solution_hydrogens mixed
_atom_sites_solution_primary geom
_audit_creation_method
;
Olex2 1.5
(compiled 2024.02.16 svn.r378c4104 for OlexSys, GUI svn.r6928)
;
_cell_angle_alpha 90
_cell_angle_beta 97.997(4)
_cell_angle_gamma 90
_cell_formula_units_Z 4
_cell_length_a 17.848(2)
_cell_length_b 20.106(2)
_cell_length_c 6.5975(8)
_cell_measurement_reflns_used 9954
_cell_measurement_temperature 296
_cell_measurement_theta_max 28.204
_cell_measurement_theta_min 3.069
_cell_volume 2344.5(5)
_computing_cell_refinement
;
SAINT (Bruker, 2021)
;
_computing_data_collection
;
APEX4 (Bruker, 2021)
;
_computing_data_reduction
;
SAINT (Bruker, 2021)
;
_computing_molecular_graphics
;
OLEX2 (Dolomanov <i>et al.</i>,  2009)
;
_computing_publication_material
;
OLEX2 (Dolomanov <i>et al.</i>,  2009)
;
_computing_structure_refinement
;
SHELXL2018 (Sheldrick, 2015<i>b</i>)
;
_computing_structure_solution
;
SHELXT (Sheldrick, 2015<i>a</i>)
;
_diffrn_ambient_temperature 296
_diffrn_detector 'Bruker PHOTON 200 area detector'
_diffrn_detector_area_resol_mean 7.39
_diffrn_measured_fraction_theta_full 0.998
_diffrn_measured_fraction_theta_max 0.993
_diffrn_measurement_device 'four-circle KAPPA diffractometer'
_diffrn_measurement_device_type 'Bruker D8 QUEST CMOS PHOTON II'
_diffrn_measurement_method '\f and \w scans'
_diffrn_radiation_monochromator graphite
_diffrn_radiation_probe x-ray
_diffrn_radiation_type MoK\a
_diffrn_radiation_wavelength 0.71073
_diffrn_reflns_av_R_equivalents 0.0493
_diffrn_reflns_av_unetI/netI 0.0210
_diffrn_reflns_limit_h_max 23
_diffrn_reflns_limit_h_min -23
_diffrn_reflns_limit_k_max 26
_diffrn_reflns_limit_k_min -26
_diffrn_reflns_limit_l_max 8
_diffrn_reflns_limit_l_min -8
_diffrn_reflns_number 33766
_diffrn_reflns_theta_full 25.242
_diffrn_reflns_theta_max 28.383
_diffrn_reflns_theta_min 3.069
_diffrn_source 'sealed x-ray tube'
_diffrn_source_current 30.0
_diffrn_source_power 1.5
_diffrn_source_voltage 50.0
_diffrn_standards_number 0
_exptl_absorpt_coefficient_mu 1.369
_exptl_absorpt_correction_T_max 0.7457
_exptl_absorpt_correction_T_min 0.6697
_exptl_absorpt_correction_type multi-scan
_exptl_absorpt_process_details
;
(SADABS; Bruker, 2021)
;
_exptl_crystal_colour 'light colourless'
_exptl_crystal_density_diffrn 1.886
_exptl_crystal_description block
_exptl_crystal_F_000 1368
_exptl_crystal_size_max 0.4
_exptl_crystal_size_mid 0.4
_exptl_crystal_size_min 0.2
_refine_diff_density_max 1.822
_refine_diff_density_min -0.657
_refine_ls_extinction_method none
_refine_ls_goodness_of_fit_ref 1.094
_refine_ls_hydrogen_treatment mixed
_refine_ls_matrix_type full
_refine_ls_number_parameters 207
_refine_ls_number_reflns 2927
_refine_ls_number_restraints 17
_refine_ls_restrained_S_all 1.093
_refine_ls_R_factor_all 0.0554
_refine_ls_R_factor_gt 0.0443
_refine_ls_shift/su_max 0.000
_refine_ls_shift/su_mean 0.000
_refine_ls_structure_factor_coef Fsqd
_refine_ls_weighting_details 'w=1/[\s^2^(Fo^2^)+(0.0666P)^2^+7.9545P] where P=(Fo^2^+2Fc^2^)/3'
_refine_ls_weighting_scheme calc
_refine_ls_wR_factor_gt 0.1188
_refine_ls_wR_factor_ref 0.1305
_reflns_number_gt 2515
_reflns_number_total 2927
_reflns_threshold_expression 'I > 2\s(I)'
_cod_data_source_file jx3081sup1.cif
_cod_data_source_block 1
_cod_original_cell_volume 2344.6(5)
_cod_database_code 2312506
_shelx_space_group_comment
;
The symmetry employed for this shelxl refinement is uniquely defined
by the following loop, which should always be used as a source of
symmetry information in preference to the above space-group names.
They are only intended as comments.
;
_shelx_estimated_absorpt_t_min 0.611
_shelx_estimated_absorpt_t_max 0.771

loop_
_space_group_symop_operation_xyz
'x, y, z'
'-x, y, -z+1/2'
'x+1/2, y+1/2, z'
'-x+1/2, y+1/2, -z+1/2'
'-x, -y, -z'
'x, -y, z-1/2'
'-x+1/2, -y+1/2, -z'
'x+1/2, -y+1/2, z-1/2'

loop_
_atom_site_type_symbol
_atom_site_label
_atom_site_fract_x
_atom_site_fract_y
_atom_site_fract_z
_atom_site_U_iso_or_equiv
_atom_site_adp_type
_atom_site_calc_flag
_atom_site_occupancy
_atom_site_disorder_assembly
_atom_site_disorder_group
Zn Zn1 -0.250000 -0.250000 0.000000 0.02274(15) Uani d 1 . .
Ca Ca1 0.000000 0.12347(4) 0.250000 0.0267(2) Uani d 1 . .
O O1 -0.26118(11) -0.14947(10) -0.0196(3) 0.0277(5) Uani d 1 . .
O O2 -0.38491(13) -0.13984(11) -0.0214(4) 0.0385(6) Uani d 1 . .
O O3 -0.09102(13) 0.04009(12) 0.1144(4) 0.0397(6) Uani d 1 . .
O O4 -0.13318(12) 0.14232(10) 0.0626(4) 0.0306(5) Uani d 1 . .
O O5 -0.41958(12) 0.17737(11) -0.0329(4) 0.0376(6) Uani d 1 . .
O O6 -0.48724(13) 0.08593(12) -0.0044(5) 0.0478(7) Uani d 1 . .
H H6 -0.5222(12) 0.1125(14) -0.022(18) 0.20(5) Uiso d 1 . .
O O7 -0.35518(13) -0.27055(12) -0.2084(4) 0.0328(5) Uani d 1 . .
H H7A -0.355(2) -0.2979(17) -0.311(4) 0.049 Uiso d 1 . .
H H7B -0.380(2) -0.2392(13) -0.278(5) 0.049 Uiso d 1 . .
O O8 -0.19164(13) -0.24842(10) -0.2530(4) 0.0299(5) Uani d 1 . .
H H8A -0.179(2) -0.2116(12) -0.301(6) 0.045 Uiso d 1 . .
H H8B -0.1523(17) -0.2724(17) -0.251(6) 0.045 Uiso d 1 . .
O O9 0.05389(16) 0.09054(14) -0.0538(5) 0.0476(6) Uani d 1 . .
H H9A 0.064134 0.052489 -0.094003 0.14(3) Uiso d 1 . .
H H9B 0.072004 0.121869 -0.117603 0.7(2) Uiso d 1 . .
O O10 0.02472(16) 0.22086(14) 0.0502(5) 0.0497(7) Uani d 1 . .
H H10A 0.002(3) 0.2600(13) 0.051(8) 0.075 Uiso d 1 . .
H H10B 0.059(2) 0.2266(18) -0.029(7) 0.075 Uiso d 1 . .
C C1 -0.32004(15) -0.11523(13) -0.0183(4) 0.0212(5) Uani d 1 . .
C C2 -0.30924(15) -0.04058(12) -0.0121(4) 0.0193(5) Uani d 1 . .
C C3 -0.23620(15) -0.01466(13) 0.0152(4) 0.0209(5) Uani d 1 . .
H H3 -0.195071 -0.043497 0.028015 0.025 Uiso calc 1 . .
C C4 -0.22367(15) 0.05379(13) 0.0237(4) 0.0198(5) Uani d 1 . .
C C5 -0.28557(15) 0.09729(13) 0.0044(4) 0.0205(5) Uani d 1 . .
H H5 -0.277951 0.143060 0.006864 0.025 Uiso calc 1 . .
C C6 -0.35852(15) 0.07142(12) -0.0186(4) 0.0202(5) Uani d 1 . .
C C7 -0.37041(15) 0.00283(13) -0.0277(4) 0.0223(5) Uani d 1 . .
H H7 -0.419456 -0.013924 -0.044292 0.027 Uiso calc 1 . .
C C8 -0.14446(15) 0.07985(14) 0.0669(4) 0.0236(5) Uani d 1 . .
C C9 -0.42460(15) 0.11709(14) -0.0210(5) 0.0238(5) Uani d 1 . .

loop_
_atom_site_aniso_label
_atom_site_aniso_U_11
_atom_site_aniso_U_22
_atom_site_aniso_U_33
_atom_site_aniso_U_12
_atom_site_aniso_U_13
_atom_site_aniso_U_23
Zn1 0.0226(2) 0.0145(2) 0.0321(3) 0.00139(15) 0.00695(18) 0.00118(16)
Ca1 0.0137(3) 0.0310(4) 0.0342(4) 0.000 -0.0004(3) 0.000
O1 0.0235(10) 0.0152(9) 0.0456(12) 0.0039(7) 0.0085(9) 0.0022(8)
O2 0.0234(10) 0.0165(10) 0.0764(18) -0.0004(8) 0.0095(11) -0.0011(10)
O3 0.0216(10) 0.0280(11) 0.0666(17) 0.0035(9) -0.0043(10) -0.0032(11)
O4 0.0234(10) 0.0208(10) 0.0475(13) -0.0042(8) 0.0040(9) -0.0041(9)
O5 0.0247(10) 0.0156(10) 0.0718(17) 0.0030(8) 0.0040(11) 0.0022(10)
O6 0.0230(11) 0.0194(11) 0.104(2) 0.0014(9) 0.0193(13) 0.0030(12)
O7 0.0292(11) 0.0281(11) 0.0390(12) 0.0041(9) -0.0018(9) -0.0014(9)
O8 0.0300(11) 0.0241(11) 0.0384(12) 0.0040(8) 0.0143(9) 0.0039(8)
O9 0.0494(16) 0.0383(14) 0.0563(16) 0.0072(12) 0.0120(13) -0.0036(12)
O10 0.0445(15) 0.0367(14) 0.0719(19) 0.0077(12) 0.0220(13) 0.0119(13)
C1 0.0225(12) 0.0139(11) 0.0270(13) 0.0018(9) 0.0029(10) 0.0019(9)
C2 0.0216(12) 0.0124(11) 0.0239(12) 0.0007(9) 0.0031(9) 0.0004(9)
C3 0.0214(12) 0.0169(12) 0.0241(12) 0.0028(9) 0.0024(10) -0.0001(9)
C4 0.0185(11) 0.0179(12) 0.0229(12) -0.0017(9) 0.0020(9) -0.0003(9)
C5 0.0208(12) 0.0147(11) 0.0261(12) -0.0001(9) 0.0037(10) 0.0009(9)
C6 0.0193(12) 0.0138(11) 0.0277(13) 0.0014(9) 0.0038(10) 0.0010(9)
C7 0.0199(12) 0.0156(12) 0.0316(13) -0.0003(9) 0.0043(10) 0.0002(10)
C8 0.0181(12) 0.0240(13) 0.0284(13) -0.0008(10) 0.0020(10) -0.0039(10)
C9 0.0196(12) 0.0179(12) 0.0334(14) 0.0002(10) 0.0020(10) -0.0005(10)

loop_
_atom_type_symbol
_atom_type_description
_atom_type_scat_dispersion_real
_atom_type_scat_dispersion_imag
_atom_type_scat_source
C C 0.0033 0.0016 'International Tables Vol C Tables 4.2.6.8 and 6.1.1.4'
H H 0.0000 0.0000 'International Tables Vol C Tables 4.2.6.8 and 6.1.1.4'
Ca Ca 0.2262 0.3064 'International Tables Vol C Tables 4.2.6.8 and 6.1.1.4'
O O 0.0106 0.0060 'International Tables Vol C Tables 4.2.6.8 and 6.1.1.4'
Zn Zn 0.2839 1.4301 'International Tables Vol C Tables 4.2.6.8 and 6.1.1.4'

loop_
_geom_angle_atom_site_label_1
_geom_angle_atom_site_label_2
_geom_angle_atom_site_label_3
_geom_angle_site_symmetry_1
_geom_angle_site_symmetry_3
_geom_angle
_geom_angle_publ_flag
O1 Zn1 O1 . 7_445 180.0 ?
O1 Zn1 O7 . 7_445 85.46(9) ?
O1 Zn1 O7 7_445 7_445 94.54(9) ?
O1 Zn1 O7 . . 94.54(9) ?
O1 Zn1 O7 7_445 . 85.46(9) ?
O1 Zn1 O8 . 7_445 90.60(8) ?
O1 Zn1 O8 . . 89.40(8) ?
O1 Zn1 O8 7_445 7_445 89.40(8) ?
O1 Zn1 O8 7_445 . 90.60(8) ?
O7 Zn1 O7 . 7_445 180.0 ?
O8 Zn1 O7 7_445 7_445 88.88(9) ?
O8 Zn1 O7 7_445 . 91.11(9) ?
O8 Zn1 O7 . . 88.89(9) ?
O8 Zn1 O7 . 7_445 91.11(9) ?
O8 Zn1 O8 7_445 . 180.0 ?
O3 Ca1 O3 2 . 92.20(11) ?
O3 Ca1 O4 . 2 144.62(8) ?
O3 Ca1 O4 2 2 52.46(7) ?
O3 Ca1 O4 . . 52.46(7) ?
O3 Ca1 O4 2 . 144.62(8) ?
O3 Ca1 O9 2 . 78.10(10) ?
O3 Ca1 O9 . . 80.14(10) ?
O3 Ca1 O9 2 2 80.14(10) ?
O3 Ca1 O9 . 2 78.09(10) ?
O3 Ca1 O10 2 2 121.36(10) ?
O3 Ca1 O10 . . 121.36(10) ?
O3 Ca1 O10 . 2 126.51(9) ?
O3 Ca1 O10 2 . 126.51(9) ?
O4 Ca1 O4 2 . 162.91(10) ?
O9 Ca1 O4 . 2 89.49(9) ?
O9 Ca1 O4 . . 95.15(9) ?
O9 Ca1 O4 2 . 89.49(9) ?
O9 Ca1 O4 2 2 95.15(9) ?
O9 Ca1 O9 . 2 148.40(15) ?
O9 Ca1 O10 2 . 141.92(10) ?
O9 Ca1 O10 . . 69.56(10) ?
O9 Ca1 O10 . 2 141.92(10) ?
O9 Ca1 O10 2 2 69.56(10) ?
O10 Ca1 O4 2 . 85.19(9) ?
O10 Ca1 O4 . 2 85.19(9) ?
O10 Ca1 O4 . . 81.08(9) ?
O10 Ca1 O4 2 2 81.08(9) ?
O10 Ca1 O10 . 2 72.92(15) ?
C1 O1 Zn1 . . 128.22(18) ?
C8 O3 Ca1 . . 95.70(18) ?
C8 O4 Ca1 . . 88.97(17) ?
C9 O6 H6 . . 108.8(16) ?
Zn1 O7 H7A . . 121(2) ?
Zn1 O7 H7B . . 121(2) ?
H7A O7 H7B . . 96(3) ?
Zn1 O8 H8A . . 120(2) ?
Zn1 O8 H8B . . 119(2) ?
H8A O8 H8B . . 104(3) ?
Ca1 O9 H9A . . 129.7 ?
Ca1 O9 H9B . . 115.4 ?
H9A O9 H9B . . 114.0 ?
Ca1 O10 H10A . . 126(2) ?
Ca1 O10 H10B . . 129(2) ?
H10A O10 H10B . . 104(4) ?
O1 C1 C2 . . 116.1(2) ?
O2 C1 O1 . . 123.6(2) ?
O2 C1 C2 . . 120.3(2) ?
C3 C2 C1 . . 119.2(2) ?
C7 C2 C1 . . 121.7(2) ?
C7 C2 C3 . . 119.1(2) ?
C2 C3 H3 . . 119.4 ?
C2 C3 C4 . . 121.1(2) ?
C4 C3 H3 . . 119.4 ?
C3 C4 C5 . . 119.5(2) ?
C3 C4 C8 . . 119.7(2) ?
C5 C4 C8 . . 120.7(2) ?
C4 C5 H5 . . 120.3 ?
C6 C5 C4 . . 119.4(2) ?
C6 C5 H5 . . 120.3 ?
C5 C6 C7 . . 120.6(2) ?
C5 C6 C9 . . 119.8(2) ?
C7 C6 C9 . . 119.5(2) ?
C2 C7 C6 . . 120.3(2) ?
C2 C7 H7 . . 119.9 ?
C6 C7 H7 . . 119.9 ?
O3 C8 O4 . . 121.3(3) ?
O3 C8 C4 . . 119.4(3) ?
O4 C8 C4 . . 119.3(2) ?
O5 C9 O6 . . 123.8(3) ?
O5 C9 C6 . . 123.2(3) ?
O6 C9 C6 . . 113.0(2) ?

loop_
_geom_bond_atom_site_label_1
_geom_bond_atom_site_label_2
_geom_bond_site_symmetry_2
_geom_bond_distance
_geom_bond_publ_flag
Zn1 O1 . 2.033(2) ?
Zn1 O1 7_445 2.033(2) ?
Zn1 O7 . 2.206(2) ?
Zn1 O7 7_445 2.206(2) ?
Zn1 O8 7_445 2.087(2) ?
Zn1 O8 . 2.087(2) ?
Ca1 O3 2 2.418(2) ?
Ca1 O3 . 2.418(2) ?
Ca1 O4 . 2.551(2) ?
Ca1 O4 2 2.551(2) ?
Ca1 O9 . 2.432(3) ?
Ca1 O9 2 2.432(3) ?
Ca1 O10 . 2.435(3) ?
Ca1 O10 2 2.435(3) ?
O1 C1 . 1.257(3) ?
O2 C1 . 1.257(3) ?
O3 C8 . 1.250(4) ?
O4 C8 . 1.273(4) ?
O5 C9 . 1.219(4) ?
O6 H6 . 0.82(2) ?
O6 C9 . 1.300(4) ?
O7 H7A . 0.872(18) ?
O7 H7B . 0.865(18) ?
O8 H8A . 0.848(18) ?
O8 H8B . 0.851(18) ?
O9 H9A . 0.8383 ?
O9 H9B . 0.8465 ?
O10 H10A . 0.886(18) ?
O10 H10B . 0.870(18) ?
C1 C2 . 1.513(3) ?
C2 C3 . 1.392(4) ?
C2 C7 . 1.390(4) ?
C3 H3 . 0.9300 ?
C3 C4 . 1.394(4) ?
C4 C5 . 1.401(4) ?
C4 C8 . 1.497(4) ?
C5 H5 . 0.9300 ?
C5 C6 . 1.391(4) ?
C6 C7 . 1.395(4) ?
C6 C9 . 1.493(4) ?
C7 H7 . 0.9300 ?

loop_
_geom_hbond_atom_site_label_D
_geom_hbond_atom_site_label_H
_geom_hbond_atom_site_label_A
_geom_hbond_site_symmetry_A
_geom_hbond_distance_DH
_geom_hbond_distance_HA
_geom_hbond_distance_DA
_geom_hbond_angle_DHA
_geom_hbond_publ_flag
O6 H6 O2 5_455 0.82(2) 1.81(4) 2.553(3) 151(6) yes
O7 H7A O4 4_444 0.872(18) 2.037(18) 2.905(3) 174(3) yes
O7 H7B O5 6 0.865(18) 2.13(2) 2.955(3) 159(4) yes
O8 H8A O4 6 0.848(18) 1.904(19) 2.734(3) 166(3) yes
O8 H8B O2 7_445 0.851(18) 2.54(3) 3.083(3) 122(3) yes
O8 H8B O5 4_444 0.851(18) 2.28(3) 2.990(3) 141(3) yes
O9 H9A O3 5 0.84(2) 1.93(2) 2.752(4) 165.6(3) yes
O10 H10A O5 7_455 0.886(18) 1.93(3) 2.768(3) 158(5) yes
O10 H10B O7 3 0.870(18) 2.06(2) 2.925(4) 173(3) yes

loop_
_geom_torsion_atom_site_label_1
_geom_torsion_atom_site_label_2
_geom_torsion_atom_site_label_3
_geom_torsion_atom_site_label_4
_geom_torsion_site_symmetry_1
_geom_torsion_site_symmetry_2
_geom_torsion_site_symmetry_3
_geom_torsion_site_symmetry_4
_geom_torsion
_geom_torsion_publ_flag
Zn1 O1 C1 O2 . . . . -6.3(4) ?
Zn1 O1 C1 C2 . . . . 173.57(17) ?
Ca1 O3 C8 O4 . . . . 13.4(3) ?
Ca1 O3 C8 C4 . . . . -163.8(2) ?
Ca1 O4 C8 O3 . . . . -12.6(3) ?
Ca1 O4 C8 C4 . . . . 164.6(2) ?
O1 C1 C2 C3 . . . . -7.2(4) ?
O1 C1 C2 C7 . . . . 174.4(3) ?
O2 C1 C2 C3 . . . . 172.6(3) ?
O2 C1 C2 C7 . . . . -5.7(4) ?
C1 C2 C3 C4 . . . . -179.4(2) ?
C1 C2 C7 C6 . . . . 179.1(2) ?
C2 C3 C4 C5 . . . . 0.0(4) ?
C2 C3 C4 C8 . . . . 176.0(2) ?
C3 C2 C7 C6 . . . . 0.8(4) ?
C3 C4 C5 C6 . . . . 1.4(4) ?
C3 C4 C8 O3 . . . . -6.8(4) ?
C3 C4 C8 O4 . . . . 175.9(3) ?
C4 C5 C6 C7 . . . . -1.6(4) ?
C4 C5 C6 C9 . . . . 174.7(2) ?
C5 C4 C8 O3 . . . . 169.1(3) ?
C5 C4 C8 O4 . . . . -8.1(4) ?
C5 C6 C7 C2 . . . . 0.6(4) ?
C5 C6 C9 O5 . . . . 10.7(4) ?
C5 C6 C9 O6 . . . . -167.7(3) ?
C7 C2 C3 C4 . . . . -1.1(4) ?
C7 C6 C9 O5 . . . . -172.9(3) ?
C7 C6 C9 O6 . . . . 8.7(4) ?
C8 C4 C5 C6 . . . . -174.6(2) ?
C9 C6 C7 C2 . . . . -175.8(3) ?

_cod_database_fobs_code 2312506
